data_4312825
loop_
_publ_author_name
'Nate Schultheiss'
'Douglas R. Powell'
'Eric Bosch'

_publ_contact_author
; 
   Prof. Eric Bosch 
   Department of Chemistry 
   Southwest Missouri State University 
   901 South National Avenue 
   Springfield, MO  65804  USA 
;
_publ_contact_author_email erb625f@smsu.edu
_publ_contact_author_fax 1(417)8365507
_publ_contact_author_phone 1(417)8364277
_publ_section_title
;
 Anion Control of the Self-Assembly of 2,3-Diarylpyrazines with Silver(I)
 Salts
;
_journal_name_full 'Inorganic Chemistry'
_journal_page_first 8886
_journal_page_last 8890
_journal_paper_doi 10.1021/ic034994g
_journal_volume 42
_journal_year 2003
_chemical_formula_moiety 'Ag 1+, (C20 H20 N2), (C F3 O3 S) 1-, (C3 H6 O)'
_chemical_formula_sum 'C24 H26 Ag F3 N2 O4 S'
_chemical_formula_weight 603.40
_chemical_name_systematic
; 
 ? 
;
_space_group_IT_number 15
_symmetry_cell_setting monoclinic
_symmetry_space_group_name_Hall '-C 2yc'
_symmetry_space_group_name_H-M 'C 1 2/c 1'
_atom_sites_solution_hydrogens geom
_atom_sites_solution_primary direct
_atom_sites_solution_secondary difmap
_audit_creation_method SHELXL-97
_cell_angle_alpha 90.00
_cell_angle_beta 90.491(4)
_cell_angle_gamma 90.00
_cell_formula_units_Z 8
_cell_length_a 18.031(3)
_cell_length_b 18.672(3)
_cell_length_c 14.466(2)
_cell_measurement_reflns_used 9920
_cell_measurement_temperature 100(2)
_cell_measurement_theta_max 26.00
_cell_measurement_theta_min 2.26
_cell_volume 4870.2(13)
_computing_cell_refinement 'Bruker SMART'
_computing_data_collection 'Bruker SMART'
_computing_data_reduction 'Bruker SAINT'
_computing_molecular_graphics 'Bruker SHELXTL'
_computing_publication_material 'Bruker SHELXTL'
_computing_structure_refinement 'SHELXL-97 (Sheldrick, 1997)'
_computing_structure_solution 'SHELXS-97 (Sheldrick, 1990)'
_diffrn_ambient_temperature 100(2)
_diffrn_measured_fraction_theta_full 0.987
_diffrn_measured_fraction_theta_max 0.987
_diffrn_measurement_device_type 'CCD area detector'
_diffrn_measurement_method '\w scans'
_diffrn_radiation_monochromator graphite
_diffrn_radiation_source 'fine-focus sealed tube'
_diffrn_radiation_type MoK\a
_diffrn_radiation_wavelength 0.71073
_diffrn_reflns_av_R_equivalents 0.0220
_diffrn_reflns_av_sigmaI/netI 0.0208
_diffrn_reflns_limit_h_max 21
_diffrn_reflns_limit_h_min -21
_diffrn_reflns_limit_k_max 23
_diffrn_reflns_limit_k_min -22
_diffrn_reflns_limit_l_max 17
_diffrn_reflns_limit_l_min -17
_diffrn_reflns_number 16823
_diffrn_reflns_theta_full 26.00
_diffrn_reflns_theta_max 26.00
_diffrn_reflns_theta_min 2.10
_diffrn_standards_decay_% 0.15
_diffrn_standards_number 263
_exptl_absorpt_coefficient_mu 0.970
_exptl_absorpt_correction_T_max 0.8371
_exptl_absorpt_correction_T_min 0.7401
_exptl_absorpt_correction_type multi-scan
_exptl_absorpt_process_details 'Sheldrick, 2000'
_exptl_crystal_colour colorless
_exptl_crystal_density_diffrn 1.646
_exptl_crystal_density_meas 0
_exptl_crystal_density_method 'not measured'
_exptl_crystal_description prism
_exptl_crystal_F_000 2448
_exptl_crystal_size_max 0.33
_exptl_crystal_size_mid 0.20
_exptl_crystal_size_min 0.19
_refine_diff_density_max 0.901
_refine_diff_density_min -0.555
_refine_diff_density_rms 0.105
_refine_ls_extinction_method none
_refine_ls_goodness_of_fit_ref 1.103
_refine_ls_hydrogen_treatment mixed
_refine_ls_matrix_type full
_refine_ls_number_parameters 415
_refine_ls_number_reflns 4716
_refine_ls_number_restraints 574
_refine_ls_restrained_S_all 1.128
_refine_ls_R_factor_all 0.0460
_refine_ls_R_factor_gt 0.0423
_refine_ls_shift/su_max 0.002
_refine_ls_shift/su_mean 0.000
_refine_ls_structure_factor_coef Fsqd
_refine_ls_weighting_details 'calc w=1/[\s^2^(Fo^2^)+(0.0830P)^2^+9.2000P] where P=(Fo^2^+2Fc^2^)/3'
_refine_ls_weighting_scheme calc
_refine_ls_wR_factor_gt 0.1279
_refine_ls_wR_factor_ref 0.1326
_reflns_number_gt 4163
_reflns_number_total 4716
_reflns_threshold_expression >2sigma(I)
_cod_data_source_file ic034994gsi20030821_093238_3.cif
_cod_data_source_block 03112
_cod_database_code 4312825

loop_
_symmetry_equiv_pos_as_xyz
'x, y, z'
'-x, y, -z+1/2'
'x+1/2, y+1/2, z'
'-x+1/2, y+1/2, -z+1/2'
'-x, -y, -z'
'x, -y, z-1/2'
'-x+1/2, -y+1/2, -z'
'x+1/2, -y+1/2, z-1/2'

loop_
_atom_site_label
_atom_site_type_symbol
_atom_site_fract_x
_atom_site_fract_y
_atom_site_fract_z
_atom_site_U_iso_or_equiv
_atom_site_adp_type
_atom_site_occupancy
_atom_site_symmetry_multiplicity
_atom_site_calc_flag
_atom_site_refinement_flags
_atom_site_disorder_assembly
_atom_site_disorder_group
Ag1 Ag 0.144820(16) 0.484905(14) 0.008366(15) 0.03975(14) Uani 1 1 d . . .
N1 N 0.15351(17) 0.49871(16) 0.1619(2) 0.0350(6) Uani 1 1 d . B .
C2 C 0.19861(19) 0.45634(17) 0.2126(2) 0.0329(7) Uani 1 1 d . . .
C3 C 0.20038(19) 0.46158(18) 0.3096(2) 0.0330(7) Uani 1 1 d . B .
N4 N 0.15395(17) 0.50719(15) 0.35309(19) 0.0326(6) Uani 1 1 d . . .
C5 C 0.10852(19) 0.54762(17) 0.3017(2) 0.0351(7) Uani 1 1 d . B .
H5 H 0.0748 0.5790 0.3314 0.042 Uiso 1 1 calc R . .
C6 C 0.1094(2) 0.54495(18) 0.2065(2) 0.0370(7) Uani 1 1 d . . .
H6 H 0.0783 0.5763 0.1719 0.044 Uiso 1 1 calc R B .
C7 C 0.2437(2) 0.40431(19) 0.1599(2) 0.0415(8) Uani 1 1 d . B .
C8 C 0.2889(2) 0.4293(2) 0.0889(3) 0.0550(11) Uani 1 1 d . . .
H8 H 0.2917 0.4791 0.0759 0.066 Uiso 1 1 calc R B .
C9 C 0.3297(4) 0.3808(3) 0.0375(3) 0.085(2) Uani 1 1 d . B .
C10 C 0.3275(4) 0.3093(3) 0.0596(3) 0.108(3) Uani 1 1 d . . .
H10 H 0.3576 0.2767 0.0262 0.130 Uiso 1 1 calc R B .
C11 C 0.2826(4) 0.2834(3) 0.1291(3) 0.0825(19) Uani 1 1 d . B .
C12 C 0.2414(3) 0.3321(2) 0.1794(2) 0.0530(10) Uani 1 1 d . . .
H12 H 0.2110 0.3154 0.2282 0.064 Uiso 1 1 calc R B .
C13 C 0.3782(5) 0.4092(4) -0.0406(5) 0.134(4) Uani 1 1 d . . .
H13A H 0.4100 0.3706 -0.0634 0.160 Uiso 1 1 d R B .
H13B H 0.4091 0.4486 -0.0174 0.160 Uiso 1 1 d R . .
H13C H 0.3465 0.4267 -0.0912 0.160 Uiso 1 1 d R . .
C14 C 0.2803(6) 0.2044(3) 0.1516(4) 0.127(4) Uani 1 1 d . . .
H14A H 0.2983 0.1769 0.0985 0.152 Uiso 1 1 d R B .
H14B H 0.2292 0.1902 0.1651 0.152 Uiso 1 1 d R . .
H14C H 0.3120 0.1948 0.2055 0.152 Uiso 1 1 d R . .
C15 C 0.2531(2) 0.42103(19) 0.3693(2) 0.0409(8) Uani 1 1 d . . .
C16 C 0.3281(2) 0.4193(3) 0.3487(3) 0.0651(12) Uani 1 1 d . B .
H16 H 0.3456 0.4431 0.2952 0.078 Uiso 1 1 calc R . .
C17 C 0.3776(3) 0.3832(5) 0.4054(5) 0.106(3) Uani 1 1 d . . .
C18 C 0.3514(3) 0.3522(5) 0.4851(4) 0.105(3) Uani 1 1 d . B .
H18 H 0.3856 0.3291 0.5256 0.126 Uiso 1 1 calc R . .
C19 C 0.2779(3) 0.3534(3) 0.5083(3) 0.0703(14) Uani 1 1 d . . .
C20 C 0.2273(2) 0.3873(2) 0.4478(2) 0.0465(9) Uani 1 1 d . B .
H20 H 0.1758 0.3869 0.4609 0.056 Uiso 1 1 calc R . .
C21 C 0.4604(4) 0.3819(9) 0.3799(7) 0.212(7) Uani 1 1 d . B .
H21A H 0.4831 0.3378 0.4033 0.254 Uiso 1 1 d R . .
H21B H 0.4854 0.4234 0.4076 0.254 Uiso 1 1 d R . .
H21C H 0.4653 0.3838 0.3125 0.254 Uiso 1 1 d R . .
C22 C 0.2491(4) 0.3195(3) 0.5963(3) 0.090(2) Uani 1 1 d . B .
H22A H 0.2771 0.2757 0.6096 0.108 Uiso 1 1 d R . .
H22B H 0.1964 0.3077 0.5882 0.108 Uiso 1 1 d R . .
H22C H 0.2550 0.3532 0.6477 0.108 Uiso 1 1 d R . .
S1A S -0.0032(2) 0.3670(2) 0.0055(3) 0.0422(5) Uani 0.360(3) 1 d PDU A 1
O1A O -0.0264(5) 0.4394(3) 0.0233(7) 0.072(2) Uani 0.360(3) 1 d PDU . 1
O2A O 0.0734(3) 0.3611(6) -0.0207(7) 0.044(3) Uani 0.360(3) 1 d PDU A 1
O3A O -0.0533(5) 0.3268(5) -0.0524(5) 0.073(2) Uani 0.360(3) 1 d PDU A 1
C1A C -0.0069(4) 0.3245(4) 0.1164(5) 0.069(2) Uani 0.360(3) 1 d PDU A 1
F1A F -0.0745(5) 0.3292(7) 0.1540(8) 0.086(4) Uani 0.360(3) 1 d PDU A 1
F2A F 0.0112(6) 0.2549(4) 0.1096(8) 0.099(3) Uani 0.360(3) 1 d PDU A 1
F3A F 0.0405(5) 0.3539(7) 0.1779(5) 0.082(3) Uani 0.360(3) 1 d PDU A 1
S1A' S 0.00697(19) 0.38512(19) 0.0388(2) 0.0422(5) Uani 0.295(3) 1 d PDU B 2
O1A' O 0.0790(4) 0.3778(7) -0.0027(8) 0.039(2) Uani 0.295(3) 1 d PDU B 2
O2A' O -0.0563(5) 0.3815(7) -0.0231(7) 0.063(3) Uani 0.295(3) 1 d PDU B 2
O3A' O 0.0016(5) 0.4316(4) 0.1182(5) 0.059(3) Uani 0.295(3) 1 d PDU B 2
C1A' C -0.0013(5) 0.2994(4) 0.0934(5) 0.062(2) Uani 0.295(3) 1 d PDU B 2
F1A' F 0.0024(5) 0.2463(4) 0.0313(8) 0.067(2) Uani 0.295(3) 1 d PDU B 2
F2A' F -0.0654(7) 0.2913(6) 0.1385(10) 0.058(3) Uani 0.295(3) 1 d PDU B 2
F3A' F 0.0534(9) 0.2889(8) 0.1553(9) 0.090(4) Uani 0.295(3) 1 d PDU B 2
S1A" S 0.0117(2) 0.34312(19) 0.0041(3) 0.0422(5) Uani 0.345(3) 1 d PDU B 3
O1A" O 0.0889(4) 0.3622(6) -0.0050(9) 0.040(2) Uani 0.345(3) 1 d PDU B 3
O2A" O -0.0069(6) 0.2745(4) -0.0351(8) 0.089(3) Uani 0.345(3) 1 d PDU B 3
O3A" O -0.0384(6) 0.4004(5) -0.0204(8) 0.067(3) Uani 0.345(3) 1 d PDU B 3
C1A" C 0.0001(5) 0.3315(4) 0.1259(5) 0.071(2) Uani 0.345(3) 1 d PDU B 3
F1A" F 0.0165(6) 0.3931(6) 0.1689(7) 0.085(3) Uani 0.345(3) 1 d PDU B 3
F2A" F -0.0699(7) 0.3113(8) 0.1426(10) 0.083(4) Uani 0.345(3) 1 d PDU B 3
F3A" F 0.0467(8) 0.2795(7) 0.1539(8) 0.081(3) Uani 0.345(3) 1 d PDU B 3

loop_
_atom_site_aniso_label
_atom_site_aniso_U_11
_atom_site_aniso_U_22
_atom_site_aniso_U_33
_atom_site_aniso_U_23
_atom_site_aniso_U_13
_atom_site_aniso_U_12
Ag1 0.0654(2) 0.0395(2) 0.01439(18) 0.00062(8) 0.00026(12) 0.00242(11)
N1 0.0517(17) 0.0363(13) 0.0170(13) 0.0013(11) 0.0010(11) 0.0095(13)
C2 0.0458(18) 0.0323(15) 0.0207(14) 0.0031(12) 0.0022(12) 0.0057(14)
C3 0.0450(18) 0.0316(15) 0.0224(15) 0.0021(12) -0.0015(12) 0.0029(14)
N4 0.0491(16) 0.0318(13) 0.0170(13) -0.0003(10) -0.0005(11) 0.0010(11)
C5 0.0477(19) 0.0340(16) 0.0237(15) -0.0006(12) 0.0037(13) 0.0075(14)
C6 0.0512(19) 0.0361(17) 0.0236(15) 0.0016(13) -0.0016(13) 0.0102(15)
C7 0.059(2) 0.0455(19) 0.0198(14) 0.0024(13) 0.0014(14) 0.0182(16)
C8 0.072(3) 0.062(2) 0.0315(18) 0.0149(17) 0.0141(17) 0.032(2)
C9 0.122(5) 0.090(4) 0.045(3) 0.029(3) 0.042(3) 0.064(4)
C10 0.184(7) 0.095(4) 0.047(3) 0.025(3) 0.053(4) 0.096(5)
C11 0.159(5) 0.056(3) 0.032(2) 0.0117(19) 0.024(3) 0.058(3)
C12 0.093(3) 0.046(2) 0.0205(16) 0.0063(14) 0.0052(17) 0.026(2)
C13 0.167(7) 0.152(7) 0.084(4) 0.056(4) 0.088(5) 0.106(6)
C14 0.275(10) 0.057(3) 0.049(3) 0.016(2) 0.050(4) 0.079(5)
C15 0.056(2) 0.0420(18) 0.0242(15) -0.0003(13) -0.0088(14) 0.0092(16)
C16 0.055(3) 0.092(3) 0.048(2) 0.018(2) -0.0086(19) 0.006(2)
C17 0.065(3) 0.172(7) 0.082(4) 0.050(5) -0.009(3) 0.030(4)
C18 0.088(4) 0.160(8) 0.067(4) 0.045(4) -0.017(3) 0.045(4)
C19 0.106(4) 0.069(3) 0.036(2) 0.016(2) -0.003(2) 0.028(3)
C20 0.072(2) 0.0422(19) 0.0253(16) 0.0025(14) -0.0042(16) 0.0116(17)
C21 0.067(4) 0.42(2) 0.150(8) 0.129(11) 0.008(5) 0.084(8)
C22 0.149(6) 0.081(3) 0.041(3) 0.031(3) 0.005(3) 0.043(4)
S1A 0.0511(10) 0.0419(13) 0.0336(9) 0.0030(10) -0.0048(9) -0.0030(9)
O1A 0.072(4) 0.061(4) 0.083(5) 0.009(4) -0.004(4) 0.022(4)
O2A 0.063(5) 0.045(5) 0.024(4) -0.007(4) -0.009(4) 0.007(4)
O3A 0.083(5) 0.091(6) 0.044(4) 0.015(4) -0.013(4) -0.034(5)
C1A 0.063(4) 0.094(4) 0.050(4) 0.027(4) -0.002(4) 0.000(4)
F1A 0.056(5) 0.135(8) 0.066(6) 0.052(6) 0.006(5) -0.009(5)
F2A 0.092(5) 0.100(6) 0.107(6) 0.062(5) -0.004(5) -0.003(5)
F3A 0.064(5) 0.142(7) 0.040(4) 0.008(5) -0.001(4) -0.024(5)
S1A' 0.0511(10) 0.0419(13) 0.0336(9) 0.0030(10) -0.0048(9) -0.0030(9)
O1A' 0.049(4) 0.041(4) 0.026(4) -0.001(4) 0.007(4) -0.008(3)
O2A' 0.056(6) 0.091(7) 0.042(5) 0.028(6) -0.009(5) 0.008(6)
O3A' 0.056(5) 0.030(4) 0.090(7) -0.001(4) 0.007(5) -0.002(4)
C1A' 0.055(4) 0.075(5) 0.055(5) 0.028(4) -0.001(4) 0.002(4)
F1A' 0.059(5) 0.050(4) 0.090(7) -0.026(5) 0.008(5) -0.011(4)
F2A' 0.056(5) 0.056(5) 0.064(5) 0.030(4) 0.015(4) 0.007(4)
F3A' 0.075(7) 0.124(7) 0.071(6) 0.060(6) -0.005(6) -0.004(6)
S1A" 0.0511(10) 0.0419(13) 0.0336(9) 0.0030(10) -0.0048(9) -0.0030(9)
O1A" 0.057(4) 0.036(4) 0.027(4) 0.002(3) -0.003(4) -0.007(3)
O2A" 0.094(7) 0.090(7) 0.083(7) -0.038(6) 0.013(6) -0.045(6)
O3A" 0.072(6) 0.081(6) 0.048(5) 0.032(5) -0.003(5) 0.020(5)
C1A" 0.067(4) 0.098(5) 0.048(4) 0.031(4) -0.001(4) -0.003(4)
F1A" 0.082(6) 0.118(7) 0.056(5) -0.035(5) 0.009(4) -0.021(6)
F2A" 0.066(7) 0.126(9) 0.058(6) 0.034(7) 0.009(6) -0.006(7)
F3A" 0.070(6) 0.103(6) 0.071(6) 0.053(5) -0.006(5) 0.006(5)

loop_
_atom_type_symbol
_atom_type_description
_atom_type_scat_dispersion_real
_atom_type_scat_dispersion_imag
_atom_type_scat_source
C C 0.0033 0.0016 'International Tables Vol C Tables 4.2.6.8 and 6.1.1.4'
H H 0.0000 0.0000 'International Tables Vol C Tables 4.2.6.8 and 6.1.1.4'
N N 0.0061 0.0033 'International Tables Vol C Tables 4.2.6.8 and 6.1.1.4'
O O 0.0106 0.0060 'International Tables Vol C Tables 4.2.6.8 and 6.1.1.4'
F F 0.0171 0.0103 'International Tables Vol C Tables 4.2.6.8 and 6.1.1.4'
S S 0.1246 0.1234 'International Tables Vol C Tables 4.2.6.8 and 6.1.1.4'
Ag Ag -0.8971 1.1015 'International Tables Vol C Tables 4.2.6.8 and 6.1.1.4'

loop_
_geom_angle_atom_site_label_1
_geom_angle_atom_site_label_2
_geom_angle_atom_site_label_3
_geom_angle
_geom_angle_site_symmetry_1
_geom_angle_site_symmetry_3
_geom_angle_publ_flag
N1 Ag1 N4 166.78(12) . 6_565 ?
N1 Ag1 O1A' 101.4(3) . . ?
N4 Ag1 O1A' 91.7(3) 6_565 . ?
N1 Ag1 O1A" 101.9(3) . . ?
N4 Ag1 O1A" 90.9(3) 6_565 . ?
O1A' Ag1 O1A" 7.0(3) . . ?
N1 Ag1 O1A 99.3(2) . 5_565 ?
N4 Ag1 O1A 81.7(2) 6_565 5_565 ?
O1A' Ag1 O1A 92.1(3) . 5_565 ?
O1A" Ag1 O1A 98.9(3) . 5_565 ?
C6 N1 C2 118.2(3) . . ?
C6 N1 Ag1 120.9(2) . . ?
C2 N1 Ag1 120.6(2) . . ?
N1 C2 C3 120.7(3) . . ?
N1 C2 C7 115.8(3) . . ?
C3 C2 C7 123.4(3) . . ?
N4 C3 C2 119.9(3) . . ?
N4 C3 C15 116.5(3) . . ?
C2 C3 C15 123.6(3) . . ?
C5 N4 C3 118.4(3) . . ?
C5 N4 Ag1 117.9(2) . 6_566 ?
C3 N4 Ag1 123.6(2) . 6_566 ?
N4 C5 C6 121.6(3) . . ?
N4 C5 H5 119.2 . . ?
C6 C5 H5 119.2 . . ?
N1 C6 C5 121.0(3) . . ?
N1 C6 H6 119.5 . . ?
C5 C6 H6 119.5 . . ?
C12 C7 C8 119.7(3) . . ?
C12 C7 C2 121.2(3) . . ?
C8 C7 C2 119.1(3) . . ?
C9 C8 C7 119.5(4) . . ?
C9 C8 H8 120.2 . . ?
C7 C8 H8 120.2 . . ?
C10 C9 C8 119.5(4) . . ?
C10 C9 C13 121.8(5) . . ?
C8 C9 C13 118.6(5) . . ?
C9 C10 C11 121.8(4) . . ?
C9 C10 H10 119.1 . . ?
C11 C10 H10 119.1 . . ?
C12 C11 C10 118.2(4) . . ?
C12 C11 C14 120.8(5) . . ?
C10 C11 C14 121.0(5) . . ?
C7 C12 C11 121.2(4) . . ?
C7 C12 H12 119.4 . . ?
C11 C12 H12 119.4 . . ?
C9 C13 H13A 109.5 . . ?
C9 C13 H13B 109.5 . . ?
H13A C13 H13B 109.5 . . ?
C9 C13 H13C 109.5 . . ?
H13A C13 H13C 109.5 . . ?
H13B C13 H13C 109.5 . . ?
C11 C14 H14A 109.5 . . ?
C11 C14 H14B 109.5 . . ?
H14A C14 H14B 109.5 . . ?
C11 C14 H14C 109.5 . . ?
H14A C14 H14C 109.5 . . ?
H14B C14 H14C 109.5 . . ?
C20 C15 C16 120.0(3) . . ?
C20 C15 C3 119.5(3) . . ?
C16 C15 C3 120.4(3) . . ?
C17 C16 C15 120.6(5) . . ?
C17 C16 H16 119.7 . . ?
C15 C16 H16 119.7 . . ?
C18 C17 C16 118.5(5) . . ?
C18 C17 C21 122.3(5) . . ?
C16 C17 C21 119.2(6) . . ?
C19 C18 C17 122.5(5) . . ?
C19 C18 H18 118.7 . . ?
C17 C18 H18 118.7 . . ?
C18 C19 C20 118.6(4) . . ?
C18 C19 C22 122.6(5) . . ?
C20 C19 C22 118.9(5) . . ?
C15 C20 C19 119.6(4) . . ?
C15 C20 H20 120.2 . . ?
C19 C20 H20 120.2 . . ?
C17 C21 H21A 109.5 . . ?
C17 C21 H21B 109.5 . . ?
H21A C21 H21B 109.5 . . ?
C17 C21 H21C 109.5 . . ?
H21A C21 H21C 109.5 . . ?
H21B C21 H21C 109.5 . . ?
C19 C22 H22A 109.5 . . ?
C19 C22 H22B 109.5 . . ?
H22A C22 H22B 109.5 . . ?
C19 C22 H22C 109.5 . . ?
H22A C22 H22C 109.5 . . ?
H22B C22 H22C 109.5 . . ?
O3A S1A O1A 114.3(5) . . ?
O3A S1A O2A 113.9(5) . . ?
O1A S1A O2A 113.5(5) . . ?
O3A S1A C1A 105.3(4) . . ?
O1A S1A C1A 104.1(4) . . ?
O2A S1A C1A 104.2(5) . . ?
S1A O1A Ag1 136.0(6) . 5_565 ?
F1A C1A F2A 108.4(6) . . ?
F1A C1A F3A 106.2(6) . . ?
F2A C1A F3A 106.8(6) . . ?
F1A C1A S1A 112.1(6) . . ?
F2A C1A S1A 110.6(5) . . ?
F3A C1A S1A 112.5(5) . . ?
O1A' S1A' O3A' 117.0(5) . . ?
O1A' S1A' O2A' 116.5(5) . . ?
O3A' S1A' O2A' 117.6(5) . . ?
O1A' S1A' C1A' 100.3(5) . . ?
O3A' S1A' C1A' 100.4(4) . . ?
O2A' S1A' C1A' 99.4(5) . . ?
S1A' O1A' Ag1 110.5(6) . . ?
F2A' C1A' F1A' 106.9(6) . . ?
F2A' C1A' F3A' 106.9(7) . . ?
F1A' C1A' F3A' 107.3(7) . . ?
F2A' C1A' S1A' 113.0(6) . . ?
F1A' C1A' S1A' 111.2(6) . . ?
F3A' C1A' S1A' 111.2(7) . . ?
O2A" S1A" O3A" 114.8(5) . . ?
O2A" S1A" O1A" 113.9(5) . . ?
O3A" S1A" O1A" 113.4(5) . . ?
O2A" S1A" C1A" 104.6(5) . . ?
O3A" S1A" C1A" 104.7(5) . . ?
O1A" S1A" C1A" 103.9(5) . . ?
S1A" O1A" Ag1 127.2(6) . . ?
F1A" C1A" F2A" 111.2(7) . . ?
F1A" C1A" F3A" 110.2(7) . . ?
F2A" C1A" F3A" 109.2(7) . . ?
F1A" C1A" S1A" 109.0(6) . . ?
F2A" C1A" S1A" 109.3(7) . . ?
F3A" C1A" S1A" 107.8(6) . . ?

loop_
_geom_bond_atom_site_label_1
_geom_bond_atom_site_label_2
_geom_bond_distance
_geom_bond_site_symmetry_2
_geom_bond_publ_flag
Ag1 N1 2.240(3) . ?
Ag1 N4 2.259(3) 6_565 ?
Ag1 O1A' 2.330(11) . ?
Ag1 O1A" 2.510(10) . ?
Ag1 O1A 2.599(7) 5_565 ?
N1 C6 1.343(4) . ?
N1 C2 1.348(4) . ?
C2 C3 1.406(4) . ?
C2 C7 1.482(5) . ?
C3 N4 1.353(4) . ?
C3 C15 1.485(4) . ?
N4 C5 1.335(4) . ?
N4 Ag1 2.259(3) 6_566 ?
C5 C6 1.379(4) . ?
C5 H5 0.9500 . ?
C6 H6 0.9500 . ?
C7 C12 1.379(5) . ?
C7 C8 1.397(5) . ?
C8 C9 1.386(6) . ?
C8 H8 0.9500 . ?
C9 C10 1.373(9) . ?
C9 C13 1.529(8) . ?
C10 C11 1.384(8) . ?
C10 H10 0.9500 . ?
C11 C12 1.384(6) . ?
C11 C14 1.511(7) . ?
C12 H12 0.9500 . ?
C13 H13A 0.9800 . ?
C13 H13B 0.9800 . ?
C13 H13C 0.9800 . ?
C14 H14A 0.9800 . ?
C14 H14B 0.9800 . ?
C14 H14C 0.9800 . ?
C15 C20 1.382(5) . ?
C15 C16 1.388(6) . ?
C16 C17 1.382(7) . ?
C16 H16 0.9500 . ?
C17 C18 1.378(9) . ?
C17 C21 1.541(9) . ?
C18 C19 1.369(8) . ?
C18 H18 0.9500 . ?
C19 C20 1.409(6) . ?
C19 C22 1.518(7) . ?
C20 H20 0.9500 . ?
C21 H21A 0.9800 . ?
C21 H21B 0.9800 . ?
C21 H21C 0.9800 . ?
C22 H22A 0.9800 . ?
C22 H22B 0.9800 . ?
C22 H22C 0.9800 . ?
S1A O3A 1.437(4) . ?
S1A O1A 1.438(4) . ?
S1A O2A 1.441(4) . ?
S1A C1A 1.791(6) . ?
O1A Ag1 2.599(7) 5_565 ?
C1A F1A 1.342(5) . ?
C1A F2A 1.343(5) . ?
C1A F3A 1.345(5) . ?
S1A' O1A' 1.442(4) . ?
S1A' O3A' 1.444(4) . ?
S1A' O2A' 1.445(4) . ?
S1A' C1A' 1.791(7) . ?
C1A' F2A' 1.340(5) . ?
C1A' F1A' 1.341(5) . ?
C1A' F3A' 1.342(5) . ?
S1A" O2A" 1.440(4) . ?
S1A" O3A" 1.443(4) . ?
S1A" O1A" 1.444(4) . ?
S1A" C1A" 1.789(6) . ?
C1A" F1A" 1.339(5) . ?
C1A" F2A" 1.341(5) . ?
C1A" F3A" 1.345(5) . ?

loop_
_geom_torsion_atom_site_label_1
_geom_torsion_atom_site_label_2
_geom_torsion_atom_site_label_3
_geom_torsion_atom_site_label_4
_geom_torsion
_geom_torsion_site_symmetry_1
_geom_torsion_site_symmetry_2
_geom_torsion_site_symmetry_3
_geom_torsion_site_symmetry_4
_geom_torsion_publ_flag
N4 Ag1 N1 C6 85.4(5) 6_565 . . . ?
O1A' Ag1 N1 C6 -102.3(4) . . . . ?
O1A" Ag1 N1 C6 -109.4(3) . . . . ?
O1A Ag1 N1 C6 -8.2(3) 5_565 . . . ?
N4 Ag1 N1 C2 -100.4(5) 6_565 . . . ?
O1A' Ag1 N1 C2 71.9(4) . . . . ?
O1A" Ag1 N1 C2 64.8(3) . . . . ?
O1A Ag1 N1 C2 166.0(3) 5_565 . . . ?
C6 N1 C2 C3 -1.3(5) . . . . ?
Ag1 N1 C2 C3 -175.6(2) . . . . ?
C6 N1 C2 C7 177.5(3) . . . . ?
Ag1 N1 C2 C7 3.2(4) . . . . ?
N1 C2 C3 N4 3.1(5) . . . . ?
C7 C2 C3 N4 -175.6(3) . . . . ?
N1 C2 C3 C15 -174.7(3) . . . . ?
C7 C2 C3 C15 6.6(6) . . . . ?
C2 C3 N4 C5 -1.6(5) . . . . ?
C15 C3 N4 C5 176.3(3) . . . . ?
C2 C3 N4 Ag1 175.3(2) . . . 6_566 ?
C15 C3 N4 Ag1 -6.8(4) . . . 6_566 ?
C3 N4 C5 C6 -1.6(5) . . . . ?
Ag1 N4 C5 C6 -178.6(3) 6_566 . . . ?
C2 N1 C6 C5 -1.9(5) . . . . ?
Ag1 N1 C6 C5 172.4(3) . . . . ?
N4 C5 C6 N1 3.4(6) . . . . ?
N1 C2 C7 C12 -124.9(4) . . . . ?
C3 C2 C7 C12 53.8(5) . . . . ?
N1 C2 C7 C8 54.7(5) . . . . ?
C3 C2 C7 C8 -126.6(4) . . . . ?
C12 C7 C8 C9 1.4(7) . . . . ?
C2 C7 C8 C9 -178.2(5) . . . . ?
C7 C8 C9 C10 -2.7(9) . . . . ?
C7 C8 C9 C13 179.4(6) . . . . ?
C8 C9 C10 C11 3.3(12) . . . . ?
C13 C9 C10 C11 -178.8(8) . . . . ?
C9 C10 C11 C12 -2.5(11) . . . . ?
C9 C10 C11 C14 179.3(8) . . . . ?
C8 C7 C12 C11 -0.6(7) . . . . ?
C2 C7 C12 C11 178.9(4) . . . . ?
C10 C11 C12 C7 1.2(9) . . . . ?
C14 C11 C12 C7 179.4(6) . . . . ?
N4 C3 C15 C20 47.4(5) . . . . ?
C2 C3 C15 C20 -134.7(4) . . . . ?
N4 C3 C15 C16 -130.1(4) . . . . ?
C2 C3 C15 C16 47.8(5) . . . . ?
C20 C15 C16 C17 0.9(8) . . . . ?
C3 C15 C16 C17 178.3(6) . . . . ?
C15 C16 C17 C18 -3.3(12) . . . . ?
C15 C16 C17 C21 179.5(9) . . . . ?
C16 C17 C18 C19 2.7(14) . . . . ?
C21 C17 C18 C19 179.8(10) . . . . ?
C17 C18 C19 C20 0.4(12) . . . . ?
C17 C18 C19 C22 -179.8(8) . . . . ?
C16 C15 C20 C19 2.3(6) . . . . ?
C3 C15 C20 C19 -175.2(4) . . . . ?
C18 C19 C20 C15 -2.8(8) . . . . ?
C22 C19 C20 C15 177.3(5) . . . . ?
O3A S1A O1A Ag1 8.2(11) . . . 5_565 ?
O2A S1A O1A Ag1 141.3(7) . . . 5_565 ?
C1A S1A O1A Ag1 -106.1(8) . . . 5_565 ?
O3A S1A C1A F1A -63.7(7) . . . . ?
O1A S1A C1A F1A 56.9(7) . . . . ?
O2A S1A C1A F1A 176.1(7) . . . . ?
O3A S1A C1A F2A 57.4(7) . . . . ?
O1A S1A C1A F2A 178.0(6) . . . . ?
O2A S1A C1A F2A -62.8(7) . . . . ?
O3A S1A C1A F3A 176.7(7) . . . . ?
O1A S1A C1A F3A -62.7(7) . . . . ?
O2A S1A C1A F3A 56.5(7) . . . . ?
O3A' S1A' O1A' Ag1 -33.9(10) . . . . ?
O2A' S1A' O1A' Ag1 112.8(7) . . . . ?
C1A' S1A' O1A' Ag1 -141.2(6) . . . . ?
N1 Ag1 O1A' S1A' 61.5(7) . . . . ?
N4 Ag1 O1A' S1A' -120.2(7) 6_565 . . . ?
O1A" Ag1 O1A' S1A' 156(5) . . . . ?
O1A Ag1 O1A' S1A' -38.4(8) 5_565 . . . ?
O1A' S1A' C1A' F2A' -179.9(8) . . . . ?
O3A' S1A' C1A' F2A' 60.0(7) . . . . ?
O2A' S1A' C1A' F2A' -60.5(8) . . . . ?
O1A' S1A' C1A' F1A' -59.6(7) . . . . ?
O3A' S1A' C1A' F1A' -179.8(6) . . . . ?
O2A' S1A' C1A' F1A' 59.7(7) . . . . ?
O1A' S1A' C1A' F3A' 59.9(8) . . . . ?
O3A' S1A' C1A' F3A' -60.3(7) . . . . ?
O2A' S1A' C1A' F3A' 179.2(8) . . . . ?
O2A" S1A" O1A" Ag1 161.3(7) . . . . ?
O3A" S1A" O1A" Ag1 27.6(13) . . . . ?
C1A" S1A" O1A" Ag1 -85.5(8) . . . . ?
N1 Ag1 O1A" S1A" 80.6(9) . . . . ?
N4 Ag1 O1A" S1A" -102.7(9) 6_565 . . . ?
O1A' Ag1 O1A" S1A" -6(4) . . . . ?
O1A Ag1 O1A" S1A" -21.0(10) 5_565 . . . ?
O2A" S1A" C1A" F1A" 179.8(7) . . . . ?
O3A" S1A" C1A" F1A" -59.1(8) . . . . ?
O1A" S1A" C1A" F1A" 60.1(7) . . . . ?
O2A" S1A" C1A" F2A" -58.4(8) . . . . ?
O3A" S1A" C1A" F2A" 62.7(8) . . . . ?
O1A" S1A" C1A" F2A" -178.1(8) . . . . ?
O2A" S1A" C1A" F3A" 60.2(7) . . . . ?
O3A" S1A" C1A" F3A" -178.7(8) . . . . ?
O1A" S1A" C1A" F3A" -59.5(8) . . . . ?
